data_1576212
loop_
_publ_author_name
'Moral, Rubi'
'Pegu, Oiyao Appun'
'Das, Gopal'

_publ_section_title
;
 Anion-driven supramolecular gel: naked-eye detection of picric acid,
 facilitating <i>in situ</i> formation of gel nanocomposites and enabling
 solid-state anion exchange.
;
_journal_issue 46
_journal_name_full Nanoscale
_journal_page_first 26845
_journal_page_last 26854
_journal_paper_doi 10.1039/d5nr04099j
_journal_volume 17
_journal_year 2025
_chemical_formula_sum 'C28 H24 N10 O3'
_chemical_formula_weight 548.57
_space_group_crystal_system trigonal
_space_group_IT_number 148
_space_group_name_Hall '-R 3'
_space_group_name_H-M_alt 'R -3 :H'
_atom_sites_solution_hydrogens mixed
_audit_creation_method SHELXL-2016/6
_audit_update_record
;
2025-01-24 deposited with the CCDC.	2025-10-20 downloaded from the CCDC.
;
_cell_angle_alpha 90
_cell_angle_beta 90
_cell_angle_gamma 120
_cell_formula_units_Z 6
_cell_length_a 17.333(3)
_cell_length_b 17.333(3)
_cell_length_c 15.209(3)
_cell_measurement_reflns_used 9968
_cell_measurement_temperature 297(2)
_cell_measurement_theta_max 25.74
_cell_measurement_theta_min 2.35
_cell_volume 3957.1(12)
_computing_structure_refinement 'SHELXL-2016/6 (Sheldrick, 2016)'
_computing_structure_solution 'SHELXT 2018/2 (Sheldrick, 2018)'
_diffrn_ambient_temperature 297(2)
_diffrn_measured_fraction_theta_full 0.996
_diffrn_measured_fraction_theta_max 0.996
_diffrn_measurement_device_type 'Bruker APEX-II CCD'
_diffrn_measurement_method '\f and \w scans'
_diffrn_radiation_type MoK\a
_diffrn_radiation_wavelength 0.71073
_diffrn_reflns_av_R_equivalents 0.0338
_diffrn_reflns_av_unetI/netI 0.0140
_diffrn_reflns_Laue_measured_fraction_full 0.996
_diffrn_reflns_Laue_measured_fraction_max 0.996
_diffrn_reflns_limit_h_max 21
_diffrn_reflns_limit_h_min -21
_diffrn_reflns_limit_k_max 21
_diffrn_reflns_limit_k_min -21
_diffrn_reflns_limit_l_max 18
_diffrn_reflns_limit_l_min -19
_diffrn_reflns_number 33633
_diffrn_reflns_point_group_measured_fraction_full 0.996
_diffrn_reflns_point_group_measured_fraction_max 0.996
_diffrn_reflns_theta_full 25.242
_diffrn_reflns_theta_max 26.406
_diffrn_reflns_theta_min 1.906
_exptl_absorpt_coefficient_mu 0.096
_exptl_crystal_colour colourless
_exptl_crystal_density_diffrn 1.381
_exptl_crystal_description block
_exptl_crystal_F_000 1716
_exptl_crystal_size_max 0.25
_exptl_crystal_size_mid 0.20
_exptl_crystal_size_min 0.15
_refine_diff_density_max 0.199
_refine_diff_density_min -0.232
_refine_diff_density_rms 0.036
_refine_ls_extinction_method none
_refine_ls_goodness_of_fit_ref 1.056
_refine_ls_hydrogen_treatment mixed
_refine_ls_matrix_type full
_refine_ls_number_parameters 132
_refine_ls_number_reflns 1800
_refine_ls_number_restraints 0
_refine_ls_restrained_S_all 1.056
_refine_ls_R_factor_all 0.0733
_refine_ls_R_factor_gt 0.0529
_refine_ls_shift/su_max 0.000
_refine_ls_shift/su_mean 0.000
_refine_ls_structure_factor_coef Fsqd
_refine_ls_weighting_details 'w=1/[\s^2^(Fo^2^)+(0.0892P)^2^+3.4818P] where P=(Fo^2^+2Fc^2^)/3'
_refine_ls_weighting_scheme calc
_refine_ls_wR_factor_gt 0.1481
_refine_ls_wR_factor_ref 0.1762
_reflns_Friedel_coverage 0.000
_reflns_number_gt 1354
_reflns_number_total 1800
_reflns_threshold_expression 'I > 2\s(I)'
_cod_data_source_file d5nr04099j2.cif
_cod_data_source_block GUA_IND_NO3
_cod_depositor_comments 'Adding full bibliography for 1576210--1576213.cif.'
_cod_original_cell_volume 3957.1(15)
_cod_database_code 1576212
_shelx_shelxl_version_number 2016/6
_shelx_space_group_comment
;
The symmetry employed for this shelxl refinement is uniquely defined
by the following loop, which should always be used as a source of
symmetry information in preference to the above space-group names.
They are only intended as comments.
;

loop_
_space_group_symop_operation_xyz
'x, y, z'
'-y, x-y, z'
'-x+y, -x, z'
'x+2/3, y+1/3, z+1/3'
'-y+2/3, x-y+1/3, z+1/3'
'-x+y+2/3, -x+1/3, z+1/3'
'x+1/3, y+2/3, z+2/3'
'-y+1/3, x-y+2/3, z+2/3'
'-x+y+1/3, -x+2/3, z+2/3'
'-x, -y, -z'
'y, -x+y, -z'
'x-y, x, -z'
'-x+2/3, -y+1/3, -z+1/3'
'y+2/3, -x+y+1/3, -z+1/3'
'x-y+2/3, x+1/3, -z+1/3'
'-x+1/3, -y+2/3, -z+2/3'
'y+1/3, -x+y+2/3, -z+2/3'
'x-y+1/3, x+2/3, -z+2/3'

loop_
_atom_site_label
_atom_site_type_symbol
_atom_site_fract_x
_atom_site_fract_y
_atom_site_fract_z
_atom_site_U_iso_or_equiv
_atom_site_adp_type
_atom_site_occupancy
_atom_site_site_symmetry_order
_atom_site_calc_flag
_atom_site_refinement_flags_posn
_atom_site_refinement_flags_adp
_atom_site_refinement_flags_occupancy
_atom_site_disorder_assembly
_atom_site_disorder_group
N2 N 0.06298(11) 0.15432(11) 0.40205(11) 0.0588(5) Uani 1 1 d . . . . .
N3 N 0.07295(12) 0.07996(11) 0.39277(12) 0.0602(5) Uani 1 1 d . . . . .
C10 C 0.000000 0.000000 0.3916(2) 0.0543(8) Uani 1 3 d S T P . .
N1 N 0.19149(17) 0.45008(14) 0.47775(13) 0.0813(7) Uani 1 1 d . . . . .
N4 N 0.333333 0.666667 0.5202(3) 0.0943(14) Uani 1 3 d S T P . .
C9 C 0.13382(14) 0.22496(13) 0.42736(13) 0.0584(5) Uani 1 1 d . . . . .
H9 H 0.184875 0.221718 0.438512 0.070 Uiso 1 1 calc R U . . .
C8 C 0.13699(14) 0.30801(13) 0.43896(14) 0.0603(5) Uani 1 1 d . . . . .
C5 C 0.07492(15) 0.33551(13) 0.41113(13) 0.0610(6) Uani 1 1 d . . . . .
C4 C -0.00341(15) 0.29599(15) 0.36215(16) 0.0710(6) Uani 1 1 d . . . . .
H4 H -0.028871 0.237097 0.343716 0.085 Uiso 1 1 calc R U . . .
C7 C 0.20677(16) 0.38126(15) 0.47741(15) 0.0723(6) Uani 1 1 d . . . . .
H7 H 0.257502 0.383081 0.500046 0.087 Uiso 1 1 calc R U . . .
C6 C 0.11203(17) 0.42494(14) 0.43648(14) 0.0700(6) Uani 1 1 d . . . . .
O1 O 0.35821(16) 0.61213(16) 0.5296(2) 0.1374(11) Uani 1 1 d . . . . .
C1 C 0.0714(2) 0.47458(18) 0.41679(19) 0.0898(9) Uani 1 1 d . . . . .
H1A H 0.095864 0.533313 0.435427 0.108 Uiso 1 1 calc R U . . .
C3 C -0.04244(18) 0.34645(18) 0.3416(2) 0.0890(8) Uani 1 1 d . . . . .
H3 H -0.094568 0.321168 0.308538 0.107 Uiso 1 1 calc R U . . .
C2 C -0.0051(2) 0.4343(2) 0.3694(2) 0.0997(10) Uani 1 1 d . . . . .
H2 H -0.033271 0.466342 0.355189 0.120 Uiso 1 1 calc R U . . .
H1N H 0.233(2) 0.509(2) 0.4966(19) 0.105(9) Uiso 1 1 d . . . . .
H3N H 0.1249(18) 0.0833(16) 0.3976(16) 0.076(7) Uiso 1 1 d . . . . .

loop_
_atom_site_aniso_label
_atom_site_aniso_U_11
_atom_site_aniso_U_22
_atom_site_aniso_U_33
_atom_site_aniso_U_23
_atom_site_aniso_U_13
_atom_site_aniso_U_12
N2 0.0575(10) 0.0507(9) 0.0674(10) 0.0069(7) 0.0060(7) 0.0263(8)
N3 0.0508(10) 0.0522(10) 0.0777(12) 0.0043(8) 0.0050(8) 0.0258(8)
C10 0.0533(11) 0.0533(11) 0.0563(18) 0.000 0.000 0.0266(6)
N1 0.1014(17) 0.0567(12) 0.0678(12) -0.0036(9) -0.0064(11) 0.0259(11)
N4 0.0480(11) 0.0480(11) 0.187(4) 0.000 0.000 0.0240(5)
C9 0.0561(11) 0.0573(11) 0.0580(11) 0.0083(8) 0.0052(8) 0.0254(9)
C8 0.0644(12) 0.0530(11) 0.0563(11) 0.0068(8) 0.0055(9) 0.0238(10)
C5 0.0684(13) 0.0533(11) 0.0578(11) 0.0114(8) 0.0132(9) 0.0278(10)
C4 0.0662(13) 0.0608(12) 0.0805(15) 0.0165(10) 0.0067(11) 0.0278(11)
C7 0.0764(15) 0.0616(13) 0.0672(13) 0.0040(10) -0.0038(11) 0.0256(12)
C6 0.0891(16) 0.0555(12) 0.0607(12) 0.0094(9) 0.0132(11) 0.0328(11)
O1 0.0960(16) 0.0918(16) 0.229(3) -0.0080(17) 0.0057(17) 0.0501(13)
C1 0.121(2) 0.0677(15) 0.0888(18) 0.0138(13) 0.0165(16) 0.0536(16)
C3 0.0780(16) 0.0822(17) 0.106(2) 0.0282(14) 0.0041(14) 0.0396(14)
C2 0.109(2) 0.086(2) 0.125(2) 0.0335(17) 0.0211(19) 0.0635(18)

loop_
_atom_type_symbol
_atom_type_description
_atom_type_scat_dispersion_real
_atom_type_scat_dispersion_imag
_atom_type_scat_source
C C 0.0033 0.0016 'International Tables Vol C Tables 4.2.6.8 and 6.1.1.4'
H H 0.0000 0.0000 'International Tables Vol C Tables 4.2.6.8 and 6.1.1.4'
N N 0.0061 0.0033 'International Tables Vol C Tables 4.2.6.8 and 6.1.1.4'
O O 0.0106 0.0060 'International Tables Vol C Tables 4.2.6.8 and 6.1.1.4'

loop_
_geom_angle_atom_site_label_1
_geom_angle_atom_site_label_2
_geom_angle_atom_site_label_3
_geom_angle
_geom_angle_site_symmetry_1
_geom_angle_site_symmetry_3
_geom_angle_publ_flag
C9 N2 N3 114.28(17) . . ?
C10 N3 N2 118.26(15) . . ?
N3 C10 N3 119.983(9) 2 . ?
N3 C10 N3 119.981(9) 2 3 ?
N3 C10 N3 119.980(9) . 3 ?
C7 N1 C6 109.2(2) . . ?
O1 N4 O1 118.68(11) . 3_565 ?
O1 N4 O1 118.68(12) . 2_665 ?
O1 N4 O1 118.68(11) 3_565 2_665 ?
N2 C9 C8 122.41(19) . . ?
C7 C8 C9 124.0(2) . . ?
C7 C8 C5 106.12(19) . . ?
C9 C8 C5 129.81(19) . . ?
C4 C5 C6 119.1(2) . . ?
C4 C5 C8 134.4(2) . . ?
C6 C5 C8 106.2(2) . . ?
C3 C4 C5 118.4(2) . . ?
N1 C7 C8 110.4(2) . . ?
N1 C6 C1 129.9(2) . . ?
N1 C6 C5 108.0(2) . . ?
C1 C6 C5 122.1(3) . . ?
C2 C1 C6 117.6(3) . . ?
C4 C3 C2 121.1(3) . . ?
C1 C2 C3 121.7(3) . . ?

loop_
_geom_bond_atom_site_label_1
_geom_bond_atom_site_label_2
_geom_bond_distance
_geom_bond_site_symmetry_2
_geom_bond_publ_flag
N2 C9 1.285(3) . ?
N2 N3 1.391(2) . ?
N3 C10 1.3295(17) . ?
N1 C7 1.345(3) . ?
N1 C6 1.371(3) . ?
N4 O1 1.228(2) . ?
N4 O1 1.228(2) 3_565 ?
N4 O1 1.228(3) 2_665 ?
C9 C8 1.424(3) . ?
C8 C7 1.372(3) . ?
C8 C5 1.441(3) . ?
C5 C4 1.392(3) . ?
C5 C6 1.403(3) . ?
C4 C3 1.383(3) . ?
C6 C1 1.389(4) . ?
C1 C2 1.356(4) . ?
C3 C2 1.390(4) . ?
